data_7204294
loop_
_publ_author_name
'Nishimura, Kazukuni'
'Khasanov, Salavat S.'
'Saito, Gunzi'

_publ_section_title
;
 Charge transfer, proton transfer and clathrate compounds of
 dihydrotetracyanodiphenoquinodimethane (H2TCNDQ) having highly acidic
 protonsElectronic supplementary information (ESI) available: elemental
 analysis results for H2TCNDQ complexes. See
 http://www.rsc.org/suppdata/jm/b1/b109503j/
;
_journal_issue 6
_journal_name_full 'Journal of Materials Chemistry'
_journal_page_first 1693
_journal_paper_doi 10.1039/b109503j
_journal_volume 12
_journal_year 2002
_chemical_formula_moiety 'C16 H20 N2, 2(C18 H10 N4)'
_chemical_formula_sum 'C52 H40 N10'
_chemical_formula_weight 804.94
_chemical_name_common (3,3,5,5-TMB)(H2TCNDQ)2
_chemical_name_systematic
; 
? 
;
_space_group_IT_number 2
_symmetry_cell_setting triclinic
_symmetry_space_group_name_Hall '-P 1'
_symmetry_space_group_name_H-M 'P -1'
_atom_sites_solution_hydrogens 'geom (C-H) / difmap (N-H)'
_atom_sites_solution_primary direct
_atom_sites_solution_secondary difmap
_audit_creation_method SHELXL-97
_cell_angle_alpha 111.515(11)
_cell_angle_beta 97.681(13)
_cell_angle_gamma 92.765(10)
_cell_formula_units_Z 1
_cell_length_a 7.5200(18)
_cell_length_b 10.638(2)
_cell_length_c 14.505(3)
_cell_measurement_reflns_used 22
_cell_measurement_temperature 293(2)
_cell_measurement_theta_max 27.5
_cell_measurement_theta_min 0
_cell_volume 1063.9(4)
_computing_cell_refinement 'MXC(MAC Science)'
_computing_data_collection 'MXC(MAC Science)'
_computing_data_reduction Crystan
_computing_molecular_graphics 'ORTEP III'
_computing_structure_refinement 'SHELXL-97 (Sheldrick, 1997)'
_computing_structure_solution SIR92
_diffrn_ambient_temperature 293(2)
_diffrn_measured_fraction_theta_full 0.909
_diffrn_measured_fraction_theta_max 0.909
_diffrn_measurement_device_type 'Mac Science DIP-2020K'
_diffrn_measurement_method theta/2theta
_diffrn_radiation_monochromator graphite
_diffrn_radiation_source 'fine-focus sealed tube'
_diffrn_radiation_type MoK\a
_diffrn_radiation_wavelength 0.71073
_diffrn_reflns_av_R_equivalents 0.0000
_diffrn_reflns_av_sigmaI/netI 0.0420
_diffrn_reflns_limit_h_max 9
_diffrn_reflns_limit_h_min 0
_diffrn_reflns_limit_k_max 13
_diffrn_reflns_limit_k_min -13
_diffrn_reflns_limit_l_max 17
_diffrn_reflns_limit_l_min -17
_diffrn_reflns_number 3853
_diffrn_reflns_theta_full 26.13
_diffrn_reflns_theta_max 26.13
_diffrn_reflns_theta_min 2.06
_exptl_absorpt_coefficient_mu 0.077
_exptl_absorpt_correction_type none
_exptl_crystal_colour colorless
_exptl_crystal_density_diffrn 1.256
_exptl_crystal_density_method 'not measured'
_exptl_crystal_description plate
_exptl_crystal_F_000 422
_exptl_crystal_size_max 0.6
_exptl_crystal_size_mid 0.4
_exptl_crystal_size_min 0.1
_refine_diff_density_max 0.180
_refine_diff_density_min -0.229
_refine_diff_density_rms 0.041
_refine_ls_extinction_method none
_refine_ls_goodness_of_fit_ref 1.023
_refine_ls_hydrogen_treatment 'noref (C-H) / refall (N-H)'
_refine_ls_matrix_type full
_refine_ls_number_parameters 288
_refine_ls_number_reflns 3853
_refine_ls_number_restraints 0
_refine_ls_restrained_S_all 1.023
_refine_ls_R_factor_all 0.0739
_refine_ls_R_factor_gt 0.0542
_refine_ls_shift/su_max 0.005
_refine_ls_shift/su_mean 0.001
_refine_ls_structure_factor_coef Fsqd
_refine_ls_weighting_details 'calc w=1/[\s^2^(Fo^2^)+(0.0602P)^2^+0.4107P] where P=(Fo^2^+2Fc^2^)/3'
_refine_ls_weighting_scheme calc
_refine_ls_wR_factor_gt 0.1338
_refine_ls_wR_factor_ref 0.1476
_reflns_number_gt 2898
_reflns_number_total 3853
_reflns_threshold_expression >2sigma(I)
_cod_data_source_file b109503j.txt
_cod_data_source_block (3,3,5,5-TMB)(H2TCNDQ)2
_cod_original_sg_symbol_H-M P-1
_cod_database_code 7204294

loop_
_symmetry_equiv_pos_as_xyz
'x, y, z'
'-x, -y, -z'

loop_
_atom_site_label
_atom_site_type_symbol
_atom_site_fract_x
_atom_site_fract_y
_atom_site_fract_z
_atom_site_U_iso_or_equiv
_atom_site_adp_type
_atom_site_occupancy
_atom_site_symmetry_multiplicity
_atom_site_calc_flag
_atom_site_refinement_flags
_atom_site_disorder_assembly
_atom_site_disorder_group
N1 N 0.2226(3) 0.78309(18) 0.17398(14) 0.0511(4) Uani 1 1 d . . .
H1A H 0.135(3) 0.742(2) 0.1196(17) 0.050 Uiso 1 1 d . . .
H1B H 0.312(3) 0.831(2) 0.1647(17) 0.050 Uiso 1 1 d . . .
C2 C 0.1572(3) 0.84675(18) 0.26460(13) 0.0418(4) Uani 1 1 d . . .
C3 C 0.2686(3) 0.94871(19) 0.34625(14) 0.0429(4) Uani 1 1 d . . .
C4 C 0.2047(3) 1.00631(18) 0.43683(14) 0.0430(4) Uani 1 1 d . . .
H4 H 0.2817 1.0761 0.4917 0.050 Uiso 1 1 calc R . .
C5 C 0.0339(3) 0.96749(17) 0.45171(13) 0.0388(4) Uani 1 1 d . . .
C6 C -0.0708(3) 0.86366(19) 0.36932(13) 0.0427(4) Uani 1 1 d . . .
H6 H -0.1882 0.8329 0.3768 0.050 Uiso 1 1 calc R . .
C7 C -0.0136(3) 0.80284(18) 0.27730(13) 0.0434(5) Uani 1 1 d . . .
C8 C -0.1367(3) 0.6921(2) 0.19274(16) 0.0612(6) Uani 1 1 d . . .
H8A H -0.2348 0.6625 0.2186 0.050 Uiso 1 1 calc R . .
H8B H -0.0701 0.6168 0.1630 0.050 Uiso 1 1 calc R . .
H8C H -0.1836 0.7265 0.1428 0.050 Uiso 1 1 calc R . .
C9 C 0.4534(3) 0.9959(2) 0.33483(17) 0.0580(6) Uani 1 1 d . . .
H9A H 0.4421 1.0429 0.2894 0.050 Uiso 1 1 calc R . .
H9B H 0.5191 0.9188 0.3087 0.050 Uiso 1 1 calc R . .
H9C H 0.5170 1.0561 0.3991 0.050 Uiso 1 1 calc R . .
C10 C 0.0214(3) 0.55331(19) 0.55160(14) 0.0433(5) Uani 1 1 d . . .
C11 C 0.0331(4) 0.6909(2) 0.56902(16) 0.0697(7) Uani 1 1 d . . .
H11 H 0.0143 0.7182 0.5126 0.050 Uiso 1 1 calc R . .
C12 C 0.0708(4) 0.7904(2) 0.66490(16) 0.0685(7) Uani 1 1 d . . .
H12 H 0.0780 0.8847 0.6739 0.050 Uiso 1 1 calc R . .
C13 C 0.0979(3) 0.7544(2) 0.74709(14) 0.0456(5) Uani 1 1 d . . .
C14 C 0.0898(3) 0.6190(2) 0.73236(15) 0.0517(5) Uani 1 1 d . . .
H14 H 0.1108 0.5926 0.7892 0.050 Uiso 1 1 calc R . .
C15 C 0.0517(3) 0.5199(2) 0.63604(15) 0.0523(5) Uani 1 1 d . . .
H15 H 0.0461 0.4258 0.6276 0.050 Uiso 1 1 calc R . .
C16 C 0.1286(3) 0.8622(2) 0.85446(15) 0.0491(5) Uani 1 1 d . . .
H16 H 0.1685 0.8191 0.9001 0.050 Uiso 1 1 calc R . .
C17 C 0.2661(3) 0.9746(3) 0.86936(17) 0.0607(6) Uani 1 1 d . . .
C18 C -0.0429(3) 0.9174(2) 0.87862(16) 0.0530(5) Uani 1 1 d . . .
N19 N 0.3723(4) 1.0598(3) 0.87836(19) 0.0914(8) Uani 1 1 d . . .
N20 N -0.1779(3) 0.9565(2) 0.89455(17) 0.0755(6) Uani 1 1 d . . .
C21 C 0.5188(2) 0.50335(18) 0.55268(13) 0.0389(4) Uani 1 1 d . . .
C22 C 0.5389(4) 0.6252(2) 0.63409(15) 0.0640(7) Uani 1 1 d . . .
H22 H 0.5295 0.7080 0.6223 0.050 Uiso 1 1 calc R . .
C23 C 0.5722(4) 0.6319(2) 0.73209(15) 0.0628(7) Uani 1 1 d . . .
H23 H 0.5839 0.7184 0.7868 0.050 Uiso 1 1 calc R . .
C24 C 0.5884(3) 0.51615(19) 0.75154(13) 0.0410(4) Uani 1 1 d . . .
C25 C 0.5710(4) 0.3939(2) 0.67215(16) 0.0634(7) Uani 1 1 d . . .
H25 H 0.5824 0.3117 0.6844 0.050 Uiso 1 1 calc R . .
C26 C 0.5368(4) 0.3881(2) 0.57412(15) 0.0661(7) Uani 1 1 d . . .
H26 H 0.5254 0.3014 0.5197 0.050 Uiso 1 1 calc R . .
C27 C 0.6266(3) 0.5211(2) 0.85948(14) 0.0455(5) Uani 1 1 d . . .
H27 H 0.6301 0.4296 0.8565 0.050 Uiso 1 1 calc R . .
C28 C 0.8015(3) 0.5981(2) 0.91342(15) 0.0532(5) Uani 1 1 d . . .
C29 C 0.4854(3) 0.5815(2) 0.91767(15) 0.0515(5) Uani 1 1 d . . .
N30 N 0.9364(3) 0.6575(3) 0.95472(15) 0.0799(7) Uani 1 1 d . . .
N31 N 0.3761(3) 0.6292(3) 0.96227(16) 0.0805(7) Uani 1 1 d . . .

loop_
_atom_site_aniso_label
_atom_site_aniso_U_11
_atom_site_aniso_U_22
_atom_site_aniso_U_33
_atom_site_aniso_U_23
_atom_site_aniso_U_13
_atom_site_aniso_U_12
N1 0.0683(12) 0.0475(10) 0.0351(9) 0.0101(8) 0.0149(9) 0.0087(8)
C2 0.0607(12) 0.0371(9) 0.0292(9) 0.0125(7) 0.0100(9) 0.0123(8)
C3 0.0544(11) 0.0398(10) 0.0362(10) 0.0153(8) 0.0092(9) 0.0083(8)
C4 0.0536(11) 0.0384(10) 0.0316(9) 0.0083(7) 0.0035(8) 0.0032(8)
C5 0.0523(11) 0.0361(9) 0.0277(9) 0.0112(7) 0.0063(8) 0.0084(8)
C6 0.0514(11) 0.0424(10) 0.0323(9) 0.0115(8) 0.0078(8) 0.0035(8)
C7 0.0580(12) 0.0385(10) 0.0292(9) 0.0081(7) 0.0049(9) 0.0054(8)
C8 0.0759(15) 0.0554(13) 0.0378(11) 0.0018(9) 0.0094(11) -0.0027(11)
C9 0.0625(14) 0.0564(13) 0.0500(13) 0.0122(10) 0.0152(11) 0.0048(10)
C10 0.0520(11) 0.0445(10) 0.0347(10) 0.0147(8) 0.0095(9) 0.0110(8)
C11 0.129(2) 0.0442(12) 0.0371(11) 0.0186(9) 0.0035(13) 0.0174(13)
C12 0.122(2) 0.0401(11) 0.0417(12) 0.0147(9) 0.0077(13) 0.0184(12)
C13 0.0557(12) 0.0467(11) 0.0323(10) 0.0111(8) 0.0092(9) 0.0115(9)
C14 0.0749(14) 0.0494(12) 0.0338(10) 0.0177(9) 0.0114(10) 0.0094(10)
C15 0.0792(15) 0.0410(11) 0.0386(11) 0.0163(8) 0.0114(10) 0.0095(10)
C16 0.0582(12) 0.0494(11) 0.0363(10) 0.0112(9) 0.0091(9) 0.0098(9)
C17 0.0668(15) 0.0623(14) 0.0425(12) 0.0071(10) 0.0128(11) 0.0017(12)
C18 0.0642(14) 0.0512(12) 0.0388(11) 0.0105(9) 0.0107(10) 0.0086(10)
N19 0.0912(17) 0.0880(17) 0.0787(17) 0.0136(13) 0.0207(14) -0.0191(14)
N20 0.0746(14) 0.0816(15) 0.0656(14) 0.0182(11) 0.0180(11) 0.0217(12)
C21 0.0437(10) 0.0428(10) 0.0297(10) 0.0138(7) 0.0048(8) 0.0014(8)
C22 0.114(2) 0.0388(11) 0.0354(11) 0.0141(9) -0.0005(12) 0.0063(11)
C23 0.1080(19) 0.0421(11) 0.0303(10) 0.0082(8) 0.0004(11) 0.0070(11)
C24 0.0447(10) 0.0475(10) 0.0299(9) 0.0149(8) 0.0023(8) 0.0030(8)
C25 0.111(2) 0.0415(11) 0.0388(11) 0.0178(9) 0.0071(12) 0.0113(12)
C26 0.122(2) 0.0388(11) 0.0316(10) 0.0083(8) 0.0056(12) 0.0102(12)
C27 0.0538(12) 0.0507(11) 0.0319(10) 0.0165(8) 0.0044(9) 0.0045(9)
C28 0.0492(12) 0.0787(15) 0.0328(10) 0.0227(10) 0.0042(9) 0.0089(11)
C29 0.0485(12) 0.0673(14) 0.0337(11) 0.0163(9) 0.0012(9) -0.0035(10)
N30 0.0534(12) 0.132(2) 0.0474(12) 0.0297(12) 0.0014(10) -0.0021(13)
N31 0.0595(13) 0.118(2) 0.0508(12) 0.0157(12) 0.0140(10) 0.0076(12)

loop_
_atom_type_symbol
_atom_type_description
_atom_type_scat_dispersion_real
_atom_type_scat_dispersion_imag
_atom_type_scat_source
C C 0.0033 0.0016 'International Tables Vol C Tables 4.2.6.8 and 6.1.1.4'
H H 0.0000 0.0000 'International Tables Vol C Tables 4.2.6.8 and 6.1.1.4'
N N 0.0061 0.0033 'International Tables Vol C Tables 4.2.6.8 and 6.1.1.4'

loop_
_geom_angle_atom_site_label_1
_geom_angle_atom_site_label_2
_geom_angle_atom_site_label_3
_geom_angle
_geom_angle_site_symmetry_1
_geom_angle_site_symmetry_3
_geom_angle_publ_flag
C2 N1 H1A 114.3(14) . . ?
C2 N1 H1B 114.3(15) . . ?
H1A N1 H1B 115(2) . . ?
C7 C2 N1 120.60(18) . . ?
C7 C2 C3 119.23(17) . . ?
N1 C2 C3 120.00(19) . . ?
C4 C3 C2 119.26(18) . . ?
C4 C3 C9 120.58(18) . . ?
C2 C3 C9 120.16(17) . . ?
C3 C4 C5 123.18(17) . . ?
C3 C4 H4 118.4 . . ?
C5 C4 H4 118.4 . . ?
C4 C5 C6 115.69(17) . . ?
C4 C5 C5 122.5(2) . 2_576 ?
C6 C5 C5 121.8(2) . 2_576 ?
C7 C6 C5 123.44(19) . . ?
C7 C6 H6 118.3 . . ?
C5 C6 H6 118.3 . . ?
C6 C7 C2 119.16(17) . . ?
C6 C7 C8 119.53(19) . . ?
C2 C7 C8 121.30(17) . . ?
C7 C8 H8A 109.5 . . ?
C7 C8 H8B 109.5 . . ?
H8A C8 H8B 109.5 . . ?
C7 C8 H8C 109.5 . . ?
H8A C8 H8C 109.5 . . ?
H8B C8 H8C 109.5 . . ?
C3 C9 H9A 109.5 . . ?
C3 C9 H9B 109.5 . . ?
H9A C9 H9B 109.5 . . ?
C3 C9 H9C 109.5 . . ?
H9A C9 H9C 109.5 . . ?
H9B C9 H9C 109.5 . . ?
C11 C10 C15 116.25(18) . . ?
C11 C10 C10 122.2(2) . 2_566 ?
C15 C10 C10 121.5(2) . 2_566 ?
C12 C11 C10 122.4(2) . . ?
C12 C11 H11 118.8 . . ?
C10 C11 H11 118.8 . . ?
C13 C12 C11 120.1(2) . . ?
C13 C12 H12 120.0 . . ?
C11 C12 H12 120.0 . . ?
C12 C13 C14 118.95(18) . . ?
C12 C13 C16 121.27(18) . . ?
C14 C13 C16 119.73(18) . . ?
C13 C14 C15 120.60(19) . . ?
C13 C14 H14 119.7 . . ?
C15 C14 H14 119.7 . . ?
C14 C15 C10 121.68(19) . . ?
C14 C15 H15 119.2 . . ?
C10 C15 H15 119.2 . . ?
C18 C16 C17 109.35(19) . . ?
C18 C16 C13 109.61(17) . . ?
C17 C16 C13 112.85(18) . . ?
C18 C16 H16 108.3 . . ?
C17 C16 H16 108.3 . . ?
C13 C16 H16 108.3 . . ?
N19 C17 C16 178.3(3) . . ?
N20 C18 C16 177.7(2) . . ?
C26 C21 C22 116.36(18) . . ?
C26 C21 C21 121.7(2) . 2_666 ?
C22 C21 C21 121.9(2) . 2_666 ?
C21 C22 C23 122.13(19) . . ?
C21 C22 H22 118.9 . . ?
C23 C22 H22 118.9 . . ?
C24 C23 C22 120.47(19) . . ?
C24 C23 H23 119.8 . . ?
C22 C23 H23 119.8 . . ?
C23 C24 C25 118.64(18) . . ?
C23 C24 C27 121.42(17) . . ?
C25 C24 C27 119.94(18) . . ?
C24 C25 C26 120.50(19) . . ?
C24 C25 H25 119.7 . . ?
C26 C25 H25 119.7 . . ?
C21 C26 C25 121.90(19) . . ?
C21 C26 H26 119.1 . . ?
C25 C26 H26 119.1 . . ?
C29 C27 C28 108.43(17) . . ?
C29 C27 C24 112.10(16) . . ?
C28 C27 C24 111.85(16) . . ?
C29 C27 H27 108.1 . . ?
C28 C27 H27 108.1 . . ?
C24 C27 H27 108.1 . . ?
N30 C28 C27 179.8(2) . . ?
N31 C29 C27 179.3(3) . . ?

loop_
_geom_bond_atom_site_label_1
_geom_bond_atom_site_label_2
_geom_bond_distance
_geom_bond_site_symmetry_2
_geom_bond_publ_flag
N1 C2 1.407(2) . ?
N1 H1A 0.91(2) . ?
N1 H1B 0.88(2) . ?
C2 C7 1.404(3) . ?
C2 C3 1.409(3) . ?
C3 C4 1.392(3) . ?
C3 C9 1.506(3) . ?
C4 C5 1.398(3) . ?
C4 H4 0.9600 . ?
C5 C6 1.402(3) . ?
C5 C5 1.488(3) 2_576 ?
C6 C7 1.390(3) . ?
C6 H6 0.9600 . ?
C7 C8 1.510(3) . ?
C8 H8A 0.9599 . ?
C8 H8B 0.9599 . ?
C8 H8C 0.9599 . ?
C9 H9A 0.9599 . ?
C9 H9B 0.9599 . ?
C9 H9C 0.9599 . ?
C10 C11 1.387(3) . ?
C10 C15 1.390(3) . ?
C10 C10 1.491(4) 2_566 ?
C11 C12 1.386(3) . ?
C11 H11 0.9600 . ?
C12 C13 1.374(3) . ?
C12 H12 0.9600 . ?
C13 C14 1.374(3) . ?
C13 C16 1.537(3) . ?
C14 C15 1.389(3) . ?
C14 H14 0.9600 . ?
C15 H15 0.9600 . ?
C16 C18 1.475(3) . ?
C16 C17 1.475(3) . ?
C16 H16 0.9600 . ?
C17 N19 1.137(3) . ?
C18 N20 1.136(3) . ?
C21 C26 1.379(3) . ?
C21 C22 1.382(3) . ?
C21 C21 1.491(3) 2_666 ?
C22 C23 1.385(3) . ?
C22 H22 0.9600 . ?
C23 C24 1.368(3) . ?
C23 H23 0.9600 . ?
C24 C25 1.371(3) . ?
C24 C27 1.535(2) . ?
C25 C26 1.389(3) . ?
C25 H25 0.9600 . ?
C26 H26 0.9600 . ?
C27 C29 1.470(3) . ?
C27 C28 1.471(3) . ?
C27 H27 0.9600 . ?
C28 N30 1.134(3) . ?
C29 N31 1.137(3) . ?
